data_2239409
loop_
_publ_author_name
'Berg, Michael A.'
'Davidson, Jesse'
'Merola, Joseph S.'

_publ_section_title
;
 Trimethylphosphonium
 <i>trans</i>-tetrachloridobis(trimethylphosphane-\k<i>P</i>)iridate(III)
;
_journal_coeditor_code ZL2577
_journal_issue 3
_journal_name_full 'Acta Crystallographica Section E'
_journal_page_first m103
_journal_paper_doi 10.1107/S160053681400350X
_journal_volume 70
_journal_year 2014
_chemical_formula_iupac '(C3 H10 P) [Ir Cl4 (C3 H9 P)2]'
_chemical_formula_moiety 'C3 H10 P +, C6 H18 Cl4 Ir P2 -'
_chemical_formula_sum 'C9 H28 Cl4 Ir P3'
_chemical_formula_weight 563.22
_chemical_name_systematic
;
Trimethylphosphonium
<i>trans</i>-tetrachloridobis(trimethylphosphane-\k<i>P</i>)iridate(III)
;
_space_group_crystal_system monoclinic
_space_group_IT_number 15
_space_group_name_Hall '-C 2yc'
_space_group_name_H-M_alt 'C 1 2/c 1'
_symmetry_space_group_name_Hall '-C 2yc'
_symmetry_space_group_name_H-M 'C 1 2/c 1'
_atom_sites_solution_hydrogens geom
_atom_sites_solution_primary direct
_atom_sites_solution_secondary difmap
_audit_creation_method
;
Olex2 1.2
(compiled 2013.12.10 svn.r2853 for OlexSys, GUI svn.r4736)
;
_cell_angle_alpha 90.00
_cell_angle_beta 91.843(2)
_cell_angle_gamma 90.00
_cell_formula_units_Z 4
_cell_length_a 15.1814(5)
_cell_length_b 9.8502(3)
_cell_length_c 13.0943(3)
_cell_measurement_reflns_used 4635
_cell_measurement_temperature 100
_cell_measurement_theta_max 31.6890
_cell_measurement_theta_min 4.5170
_cell_volume 1957.11(10)
_computing_cell_refinement
;
CrysAlis PRO (Agilent, 2013)
;
_computing_data_collection
;
CrysAlis PRO (Agilent, 2013)
;
_computing_data_reduction
;
CrysAlis PRO (Agilent, 2013)
;
_computing_molecular_graphics 'OLEX2 (Dolomanov <i>et al.</i>, 2009)'
_computing_publication_material 'OLEX2 (Dolomanov <i>et al.</i>, 2009)'
_computing_structure_refinement 'SHELXL97 (Sheldrick, 2008)'
_computing_structure_solution 'SHELXS97 (Sheldrick, 2008)'
_diffrn_ambient_temperature 100
_diffrn_detector_area_resol_mean 16.0355
_diffrn_measured_fraction_theta_full 0.995
_diffrn_measured_fraction_theta_max 0.912
_diffrn_measurement_device_type 'Agilent Xcalibur Sapphire3'
_diffrn_measurement_method '\w and \p scans'
_diffrn_radiation_monochromator graphite
_diffrn_radiation_type MoK\a
_diffrn_radiation_wavelength 0.71073
_diffrn_reflns_av_R_equivalents 0.0306
_diffrn_reflns_limit_h_max 17
_diffrn_reflns_limit_h_min -22
_diffrn_reflns_limit_k_max 14
_diffrn_reflns_limit_k_min -14
_diffrn_reflns_limit_l_max 19
_diffrn_reflns_limit_l_min -18
_diffrn_reflns_number 10332
_diffrn_reflns_theta_full 25.00
_diffrn_reflns_theta_max 32.02
_diffrn_reflns_theta_min 4.14
_exptl_absorpt_coefficient_mu 7.596
_exptl_absorpt_correction_T_max 0.570
_exptl_absorpt_correction_T_min 0.360
_exptl_absorpt_correction_type gaussian
_exptl_absorpt_process_details '(CrysAlis PRO; Agilent, 2013)'
_exptl_crystal_colour 'clear light brown'
_exptl_crystal_density_diffrn 1.912
_exptl_crystal_density_method 'not measured'
_exptl_crystal_description prism
_exptl_crystal_F_000 1088
_exptl_crystal_size_max 0.2008
_exptl_crystal_size_mid 0.1325
_exptl_crystal_size_min 0.0939
_refine_diff_density_max 1.966
_refine_diff_density_min -0.933
_refine_ls_extinction_method none
_refine_ls_goodness_of_fit_ref 0.980
_refine_ls_hydrogen_treatment constr
_refine_ls_matrix_type full
_refine_ls_number_parameters 97
_refine_ls_number_reflns 3121
_refine_ls_number_restraints 3
_refine_ls_restrained_S_all 0.980
_refine_ls_R_factor_all 0.0392
_refine_ls_R_factor_gt 0.0282
_refine_ls_shift/su_max 0.000
_refine_ls_shift/su_mean 0.000
_refine_ls_structure_factor_coef Fsqd
_refine_ls_weighting_details 'calc w=1/[\s^2^(Fo^2^)+(0.0438P)^2^+4.5906P] where P=(Fo^2^+2Fc^2^)/3'
_refine_ls_weighting_scheme calc
_refine_ls_wR_factor_gt 0.0713
_refine_ls_wR_factor_ref 0.0790
_reflns_number_gt 2511
_reflns_number_total 3121
_reflns_threshold_expression I>2sigma(I)
_cod_data_source_file zl2577sup1.cif
_cod_data_source_block I
_cod_original_cell_volume 1957.09(9)
_cod_database_code 2239409
_cod_database_fobs_code 2239409

loop_
_space_group_symop_id
_space_group_symop_operation_xyz
1 'x, y, z'
2 '-x, y, -z+1/2'
3 'x+1/2, y+1/2, z'
4 '-x+1/2, y+1/2, -z+1/2'
5 '-x, -y, -z'
6 'x, -y, z-1/2'
7 '-x+1/2, -y+1/2, -z'
8 'x+1/2, -y+1/2, z-1/2'

loop_
_atom_site_type_symbol
_atom_site_label
_atom_site_fract_x
_atom_site_fract_y
_atom_site_fract_z
_atom_site_U_iso_or_equiv
_atom_site_adp_type
_atom_site_calc_flag
_atom_site_occupancy
_atom_site_symmetry_multiplicity
_atom_site_disorder_assembly
_atom_site_disorder_group
Ir Ir1 0.2500 0.2500 0.5000 0.02041(7) Uani d 1 2 . .
Cl Cl1 0.10488(6) 0.33083(11) 0.52340(8) 0.0362(2) Uani d 1 1 . .
Cl Cl2 0.26795(8) 0.22552(10) 0.67847(7) 0.0333(2) Uani d 1 1 . .
P P1 0.31064(7) 0.46585(10) 0.51853(7) 0.02636(19) Uani d 1 1 . .
C C1 0.4083(3) 0.4741(4) 0.6014(3) 0.0372(9) Uani d 1 1 . .
H H1A 0.3929 0.4501 0.6713 0.056 Uiso calc 1 1 . .
H H1B 0.4323 0.5665 0.6007 0.056 Uiso calc 1 1 . .
H H1C 0.4526 0.4104 0.5772 0.056 Uiso calc 1 1 . .
C C2 0.2402(3) 0.5911(4) 0.5739(3) 0.0380(9) Uani d 1 1 . .
H H2A 0.2182 0.5566 0.6385 0.057 Uiso calc 1 1 . .
H H2B 0.1903 0.6101 0.5266 0.057 Uiso calc 1 1 . .
H H2C 0.2737 0.6748 0.5866 0.057 Uiso calc 1 1 . .
C C3 0.3468(3) 0.5433(4) 0.4021(3) 0.0315(8) Uani d 1 1 . .
H H3A 0.3740 0.6314 0.4178 0.047 Uiso calc 1 1 . .
H H3B 0.2961 0.5563 0.3549 0.047 Uiso calc 1 1 . .
H H3C 0.3900 0.4842 0.3703 0.047 Uiso calc 1 1 . .
P P2 0.50757(18) 0.99525(19) 0.22786(14) 0.0272(4) Uani d 0.50 1 A -1
H H2 0.5366 0.9618 0.1652 0.033 Uiso calc 0.50 1 A -1
C C4 0.5875(7) 1.0818(16) 0.3085(10) 0.0316(17) Uani d 0.50 1 A -1
H H4A 0.6290 1.0156 0.3386 0.047 Uiso calc 0.50 1 A -1
H H4B 0.5575 1.1293 0.3632 0.047 Uiso calc 0.50 1 A -1
H H4C 0.6197 1.1476 0.2678 0.047 Uiso calc 0.50 1 A -1
C C5 0.4190(7) 1.1060(16) 0.1915(11) 0.0316(17) Uani d 0.50 1 A -1
H H5A 0.3785 1.0591 0.1436 0.047 Uiso calc 0.50 1 A -1
H H5B 0.4425 1.1871 0.1587 0.047 Uiso calc 0.50 1 A -1
H H5C 0.3873 1.1328 0.2523 0.047 Uiso calc 0.50 1 A -1
C C6 0.4725(6) 0.8538(9) 0.3010(7) 0.042(2) Uani d 0.50 1 A -1
H H6A 0.5236 0.7979 0.3207 0.063 Uiso calc 0.50 1 A -1
H H6B 0.4305 0.7995 0.2599 0.063 Uiso calc 0.50 1 A -1
H H6C 0.4440 0.8864 0.3625 0.063 Uiso calc 0.50 1 A -1

loop_
_atom_site_aniso_label
_atom_site_aniso_U_11
_atom_site_aniso_U_22
_atom_site_aniso_U_33
_atom_site_aniso_U_12
_atom_site_aniso_U_13
_atom_site_aniso_U_23
Ir1 0.02394(11) 0.02238(11) 0.01471(10) 0.00069(6) -0.00252(7) 0.00009(6)
Cl1 0.0274(4) 0.0375(5) 0.0434(5) 0.0035(4) 0.0001(4) -0.0059(4)
Cl2 0.0483(6) 0.0369(5) 0.0145(4) -0.0021(4) -0.0047(4) 0.0010(3)
P1 0.0321(5) 0.0243(4) 0.0223(4) -0.0017(4) -0.0043(4) 0.0002(3)
C1 0.043(2) 0.031(2) 0.036(2) -0.0080(17) -0.0141(18) -0.0007(17)
C2 0.052(3) 0.0272(19) 0.035(2) 0.0029(18) -0.0015(19) -0.0082(16)
C3 0.034(2) 0.031(2) 0.0292(18) -0.0034(15) 0.0006(15) 0.0042(15)
P2 0.0301(11) 0.0283(8) 0.0233(13) -0.0010(8) 0.0010(11) 0.0018(6)
C4 0.030(2) 0.021(5) 0.044(2) 0.000(3) -0.0014(19) 0.001(4)
C5 0.030(2) 0.021(5) 0.044(2) 0.000(3) -0.0014(19) 0.001(4)
C6 0.036(4) 0.040(5) 0.050(5) -0.014(4) -0.014(4) 0.020(4)

loop_
_atom_type_symbol
_atom_type_description
_atom_type_scat_dispersion_real
_atom_type_scat_dispersion_imag
_atom_type_scat_source
C C 0.0033 0.0016 'International Tables Vol C Tables 4.2.6.8 and 6.1.1.4'
H H 0.0000 0.0000 'International Tables Vol C Tables 4.2.6.8 and 6.1.1.4'
P P 0.1023 0.0942 'International Tables Vol C Tables 4.2.6.8 and 6.1.1.4'
Cl Cl 0.1484 0.1585 'International Tables Vol C Tables 4.2.6.8 and 6.1.1.4'
Ir Ir -1.4442 7.9887 'International Tables Vol C Tables 4.2.6.8 and 6.1.1.4'

loop_
_exptl_crystal_face_index_h
_exptl_crystal_face_index_k
_exptl_crystal_face_index_l
_exptl_crystal_face_perp_dist
-11 2 -15 0.0597
11 -2 15 0.0646
-14 8 9 0.0724
15 -8 -8 0.0716
-8 -12 6 0.0400
6 13 -7 0.0464
-19 4 -6 0.0646
20 -3 5 0.0629

loop_
_geom_angle_atom_site_label_1
_geom_angle_atom_site_label_2
_geom_angle_atom_site_label_3
_geom_angle_site_symmetry_1
_geom_angle_site_symmetry_3
_geom_angle
Cl1 Ir1 Cl1 . 7_556 180.0
Cl2 Ir1 Cl1 7_556 7_556 89.11(4)
Cl2 Ir1 Cl1 . 7_556 90.89(4)
Cl2 Ir1 Cl1 7_556 . 90.89(4)
Cl2 Ir1 Cl1 . . 89.11(4)
Cl2 Ir1 Cl2 . 7_556 180.0
P1 Ir1 Cl1 . . 92.63(3)
P1 Ir1 Cl1 7_556 . 87.37(3)
P1 Ir1 Cl1 7_556 7_556 92.63(3)
P1 Ir1 Cl1 . 7_556 87.37(3)
P1 Ir1 Cl2 7_556 7_556 87.56(3)
P1 Ir1 Cl2 . 7_556 92.44(3)
P1 Ir1 Cl2 . . 87.56(3)
P1 Ir1 Cl2 7_556 . 92.44(3)
P1 Ir1 P1 7_556 . 180.0
C1 P1 Ir1 . . 114.66(14)
C1 P1 C3 . . 102.8(2)
C2 P1 Ir1 . . 115.48(15)
C2 P1 C1 . . 102.3(2)
C2 P1 C3 . . 104.5(2)
C3 P1 Ir1 . . 115.34(14)
P1 C1 H1A . . 109.5
P1 C1 H1B . . 109.5
P1 C1 H1C . . 109.5
H1A C1 H1B . . 109.5
H1A C1 H1C . . 109.5
H1B C1 H1C . . 109.5
P1 C2 H2A . . 109.5
P1 C2 H2B . . 109.5
P1 C2 H2C . . 109.5
H2A C2 H2B . . 109.5
H2A C2 H2C . . 109.5
H2B C2 H2C . . 109.5
P1 C3 H3A . . 109.5
P1 C3 H3B . . 109.5
P1 C3 H3C . . 109.5
H3A C3 H3B . . 109.5
H3A C3 H3C . . 109.5
H3B C3 H3C . . 109.5
C4 P2 H2 . . 109.3
C5 P2 H2 . . 109.3
C5 P2 C4 . . 110.8(4)
C6 P2 H2 . . 109.3
C6 P2 C4 . . 105.2(6)
C6 P2 C5 . . 112.7(5)

loop_
_geom_bond_atom_site_label_1
_geom_bond_atom_site_label_2
_geom_bond_site_symmetry_2
_geom_bond_distance
Ir1 Cl1 7_556 2.3717(9)
Ir1 Cl1 . 2.3717(9)
Ir1 Cl2 . 2.3564(9)
Ir1 Cl2 7_556 2.3564(9)
Ir1 P1 . 2.3264(10)
Ir1 P1 7_556 2.3264(10)
P1 C1 . 1.811(4)
P1 C2 . 1.800(4)
P1 C3 . 1.807(4)
C1 H1A . 0.9800
C1 H1B . 0.9800
C1 H1C . 0.9800
C2 H2A . 0.9800
C2 H2B . 0.9800
C2 H2C . 0.9800
C3 H3A . 0.9800
C3 H3B . 0.9800
C3 H3C . 0.9800
P2 H2 . 1.0000
P2 C4 . 1.798(10)
P2 C5 . 1.785(12)
P2 C6 . 1.781(7)
C4 H4A . 0.9800
C4 H4B . 0.9800
C4 H4C . 0.9800
C5 H5A . 0.9800
C5 H5B . 0.9800
C5 H5C . 0.9800
C6 H6A . 0.9800
C6 H6B . 0.9800
C6 H6C . 0.9800

loop_
_geom_torsion_atom_site_label_1
_geom_torsion_atom_site_label_2
_geom_torsion_atom_site_label_3
_geom_torsion_atom_site_label_4
_geom_torsion_site_symmetry_1
_geom_torsion
Cl1 Ir1 P1 C1 7_556 -45.68(17)
Cl1 Ir1 P1 C1 . 134.32(17)
Cl1 Ir1 P1 C2 . 15.72(17)
Cl1 Ir1 P1 C2 7_556 -164.28(17)
Cl1 Ir1 P1 C3 . -106.51(15)
Cl1 Ir1 P1 C3 7_556 73.49(15)
Cl2 Ir1 P1 C1 . 45.32(17)
Cl2 Ir1 P1 C1 7_556 -134.68(17)
Cl2 Ir1 P1 C2 7_556 106.72(17)
Cl2 Ir1 P1 C2 . -73.28(17)
Cl2 Ir1 P1 C3 . 164.50(15)
Cl2 Ir1 P1 C3 7_556 -15.50(15)
